data_7150837
loop_
_publ_author_name
'Flemming, Jonathan P.'
'Berry, Malcolm B.'
'Brown, John M.'

_publ_section_title
;
 Sequential ortho-lithiations; the sulfoxide group as a relay to enable
 meta-substitution
;
_journal_issue 7
_journal_name_full 'Organic &amp;  Biomolecular Chemistry'
_journal_page_first 1215
_journal_page_last 1221
_journal_paper_doi 10.1039/B716954j
_journal_volume 6
_journal_year 2008
_chemical_compound_source
;
synthesis as described
;
_chemical_formula_moiety ' C12 H18 O2 S1 '
_chemical_formula_sum 'C12 H18 O2 S'
_chemical_formula_weight 226.34
_chemical_name_systematic
;
?
;
_space_group_IT_number 14
_symmetry_cell_setting monoclinic
_symmetry_space_group_name_Hall '-P 2yn'
_symmetry_space_group_name_H-M 'P 1 21/n 1'
_atom_sites_solution_hydrogens geom
_atom_sites_solution_primary direct
_cell_angle_alpha 90
_cell_angle_beta 91.0936(16)
_cell_angle_gamma 90
_cell_formula_units_Z 4
_cell_length_a 8.4450(3)
_cell_length_b 12.0343(4)
_cell_length_c 11.7417(4)
_cell_measurement_reflns_used 8955
_cell_measurement_temperature 150
_cell_measurement_theta_max 28
_cell_measurement_theta_min 5
_cell_volume 1193.09(7)
_computing_cell_refinement
;
KappaCCD software 'DENZO' (Otwinowski & Minor, 1996)
;
_computing_data_collection
;
KappaCCD software 'Collect' (Nonius, 2000)
;
_computing_data_reduction
;
KappaCCD software 'DENZO' (Otwinowski & Minor, 1996)
;
_computing_publication_material
;
CRYSTALS (Watkin et al, 2001)
;
_computing_structure_refinement
;
CRYSTALS (Watkin et al, 2001)
;
_computing_structure_solution 'SIR92 (Giacovazzo et al, 1992)'
_diffrn_ambient_temperature 150
_diffrn_measured_fraction_theta_full 0.994
_diffrn_measured_fraction_theta_max 0.994
_diffrn_measurement_device_type
;
Nonius KappaCCD
;
_diffrn_measurement_method \w
_diffrn_radiation_monochromator graphite
_diffrn_radiation_type 'Mo K\a'
_diffrn_radiation_wavelength 0.71073
_diffrn_reflns_av_R_equivalents 0.027
_diffrn_reflns_limit_h_max 10
_diffrn_reflns_limit_h_min -10
_diffrn_reflns_limit_k_max 15
_diffrn_reflns_limit_k_min -15
_diffrn_reflns_limit_l_max 15
_diffrn_reflns_limit_l_min -15
_diffrn_reflns_number 8955
_diffrn_reflns_theta_full 27.479
_diffrn_reflns_theta_max 27.479
_diffrn_reflns_theta_min 5.118
_diffrn_standards_decay_% 0.00
_diffrn_standards_interval_count 0
_diffrn_standards_interval_time 0
_diffrn_standards_number 0
_exptl_absorpt_coefficient_mu 0.250
_exptl_absorpt_correction_T_max 0.99
_exptl_absorpt_correction_T_min 0.93
_exptl_absorpt_correction_type multi-scan
_exptl_absorpt_process_details
;
Denzo/Scalepack (Otwinowski & Minor, 1996)
;
_exptl_crystal_colour ' colourless '
_exptl_crystal_density_diffrn 1.260
_exptl_crystal_description ' plate '
_exptl_crystal_F_000 488
_exptl_crystal_size_max 0.28
_exptl_crystal_size_mid 0.28
_exptl_crystal_size_min 0.06
_refine_diff_density_max 0.25
_refine_diff_density_min -0.26
_refine_ls_extinction_method None
_refine_ls_goodness_of_fit_ref 0.9915
_refine_ls_hydrogen_treatment noref
_refine_ls_matrix_type full
_refine_ls_number_parameters 136
_refine_ls_number_reflns 2132
_refine_ls_number_restraints 0
_refine_ls_R_factor_all 0.0446
_refine_ls_R_factor_gt 0.0326
_refine_ls_shift/su_max 0.000394
_refine_ls_structure_factor_coef F
_refine_ls_weighting_details
;
Method, part 1, Chebychev polynomial, (Watkin, 1994, Prince, 1982)
[weight] = 1.0/[A~0~*T~0~(x)+A~1~*T~1~(x) ... +A~n-1~]*T~n-1~(x)]
where A~i~ are the Chebychev coefficients listed below and x= Fcalc/Fmax
Method = Robust Weighting (Prince, 1982)
W = [weight] * [1-(deltaF/6*sigmaF)^2^]^2^
A~i~ are:
1.09 0.537 0.709
;
_refine_ls_weighting_scheme calc
_refine_ls_wR_factor_all 0.0494
_refine_ls_wR_factor_gt 0.0442
_refine_ls_wR_factor_ref 0.0442
_reflns_limit_h_max 10
_reflns_limit_h_min -10
_reflns_limit_k_max 15
_reflns_limit_k_min 0
_reflns_limit_l_max 15
_reflns_limit_l_min 0
_reflns_number_gt 2132
_reflns_number_total 2702
_reflns_threshold_expression I>3.00u(I)
_cod_data_source_file B716954j.txt
_cod_data_source_block arc900
_cod_depositor_comments
;
The following automatic conversions were performed:
'_symmetry_cell_setting' value 'Monoclinic' changed to 'monoclinic'
according to '/home/saulius/struct/CIF-dictionaries/cif_core.dic'
dictionary named 'cif_core.dic' version 2.4.1 from 2010-06-29.

Automatic conversion script
Id: cif_fix_enum 1527 2010-12-29 10:47:43Z saulius 
;
_cod_original_sg_symbol_H-M 'P 1 21/n 1 '
_cod_original_formula_sum ' C12 H18 O2 S1 '
_cod_database_code 7150837

loop_
_symmetry_equiv_pos_as_xyz
x,y,z
-x,-y,-z
-x+1/2,y+1/2,-z+1/2
x+1/2,-y+1/2,z+1/2

loop_
_atom_site_label
_atom_site_type_symbol
_atom_site_fract_x
_atom_site_fract_y
_atom_site_fract_z
_atom_site_U_iso_or_equiv
_atom_site_occupancy
_atom_site_adp_type
S1 S 0.31522(4) 0.37442(3) 0.23368(3) 0.0198 1.0000 Uani
O1 O 0.16389(14) 0.40533(11) 0.17331(10) 0.0319 1.0000 Uani
C1 C 0.41494(17) 0.50846(11) 0.26956(12) 0.0193 1.0000 Uani
C2 C 0.56466(18) 0.48595(13) 0.34059(13) 0.0241 1.0000 Uani
C3 C 0.4567(2) 0.55538(14) 0.15272(14) 0.0288 1.0000 Uani
C4 C 0.30217(19) 0.58581(13) 0.33128(14) 0.0254 1.0000 Uani
C5 C 0.26987(17) 0.32239(11) 0.37364(12) 0.0189 1.0000 Uani
C6 C 0.38514(17) 0.25116(12) 0.42180(12) 0.0207 1.0000 Uani
C7 C 0.36517(19) 0.20477(13) 0.52934(13) 0.0253 1.0000 Uani
C8 C 0.2259(2) 0.22724(13) 0.58618(13) 0.0276 1.0000 Uani
C9 C 0.10773(19) 0.29211(13) 0.53662(14) 0.0269 1.0000 Uani
C10 C 0.12672(18) 0.34037(12) 0.42931(13) 0.0226 1.0000 Uani
C11 C -0.0136(2) 0.40227(16) 0.37881(16) 0.0341 1.0000 Uani
O3 O 0.51492(13) 0.23179(10) 0.35699(10) 0.0283 1.0000 Uani
C12 C 0.6132(2) 0.13927(17) 0.38786(17) 0.0402 1.0000 Uani
H21 H 0.6179 0.5580 0.3597 0.0289 1.0000 Uiso
H22 H 0.5360 0.4469 0.4125 0.0289 1.0000 Uiso
H23 H 0.6382 0.4383 0.2961 0.0289 1.0000 Uiso
H31 H 0.5116 0.6285 0.1627 0.0346 1.0000 Uiso
H32 H 0.5283 0.5023 0.1131 0.0346 1.0000 Uiso
H33 H 0.3576 0.5660 0.1060 0.0346 1.0000 Uiso
H41 H 0.3576 0.6571 0.3498 0.0305 1.0000 Uiso
H42 H 0.2673 0.5497 0.4033 0.0305 1.0000 Uiso
H43 H 0.2076 0.6013 0.2812 0.0305 1.0000 Uiso
H71 H 0.4490 0.1565 0.5647 0.0303 1.0000 Uiso
H81 H 0.2107 0.1961 0.6642 0.0331 1.0000 Uiso
H91 H 0.0071 0.3046 0.5783 0.0324 1.0000 Uiso
H111 H -0.1010 0.4039 0.4351 0.0410 1.0000 Uiso
H112 H 0.0185 0.4801 0.3602 0.0410 1.0000 Uiso
H113 H -0.0512 0.3638 0.3078 0.0410 1.0000 Uiso
H121 H 0.7034 0.1342 0.3342 0.0482 1.0000 Uiso
H122 H 0.6554 0.1497 0.4673 0.0482 1.0000 Uiso
H123 H 0.5495 0.0693 0.3837 0.0482 1.0000 Uiso

loop_
_atom_site_aniso_label
_atom_site_aniso_U_11
_atom_site_aniso_U_22
_atom_site_aniso_U_33
_atom_site_aniso_U_23
_atom_site_aniso_U_13
_atom_site_aniso_U_12
S1 0.02379(19) 0.01964(18) 0.01577(18) -0.00108(12) -0.00170(12) -0.00046(13)
O1 0.0298(6) 0.0375(6) 0.0279(6) 0.0034(5) -0.0143(5) -0.0041(5)
C1 0.0200(6) 0.0184(6) 0.0194(6) 0.0008(5) -0.0007(5) 0.0006(5)
C2 0.0239(7) 0.0228(7) 0.0257(7) -0.0022(6) -0.0035(5) -0.0004(6)
C3 0.0331(8) 0.0283(7) 0.0252(8) 0.0082(6) 0.0039(6) -0.0001(6)
C4 0.0269(7) 0.0205(7) 0.0289(8) -0.0017(6) 0.0013(6) 0.0035(6)
C5 0.0212(7) 0.0167(6) 0.0186(6) -0.0008(5) -0.0003(5) -0.0006(5)
C6 0.0205(6) 0.0182(6) 0.0233(7) -0.0002(5) 0.0006(5) -0.0011(5)
C7 0.0302(8) 0.0211(7) 0.0244(7) 0.0038(6) -0.0034(6) -0.0012(6)
C8 0.0379(9) 0.0239(7) 0.0210(7) 0.0020(6) 0.0022(6) -0.0062(6)
C9 0.0288(8) 0.0247(7) 0.0275(8) -0.0022(6) 0.0075(6) -0.0046(6)
C10 0.0219(7) 0.0200(7) 0.0259(7) -0.0020(5) 0.0015(5) -0.0008(5)
C11 0.0258(8) 0.0380(9) 0.0386(9) -0.0007(7) 0.0028(7) 0.0053(7)
O3 0.0244(5) 0.0273(6) 0.0334(6) 0.0074(4) 0.0062(4) 0.0091(4)
C12 0.0376(10) 0.0427(10) 0.0403(10) 0.0074(8) 0.0027(8) 0.0221(8)

loop_
_atom_type_symbol
_atom_type_scat_dispersion_real
_atom_type_scat_dispersion_imag
_atom_type_scat_Cromer_Mann_a1
_atom_type_scat_Cromer_Mann_b1
_atom_type_scat_Cromer_Mann_a2
_atom_type_scat_Cromer_Mann_b2
_atom_type_scat_Cromer_Mann_a3
_atom_type_scat_Cromer_Mann_b3
_atom_type_scat_Cromer_Mann_a4
_atom_type_scat_Cromer_Mann_b4
_atom_type_scat_Cromer_Mann_c
_atom_type_scat_source
'C ' 0.0033 0.0016 2.3100 20.8439 1.0200 10.2075 1.5886 0.5687 0.8650 51.6512 0.2156 International_Tables_Vol_IV_Table_2.2B
'H ' 0.0000 0.0000 0.4930 10.5109 0.3229 26.1257 0.1402 3.1424 0.0408 57.7998 0.0030 International_Tables_Vol_IV_Table_2.2B
'O ' 0.0106 0.0060 3.0485 13.2771 2.2868 5.7011 1.5463 0.3239 0.8670 32.9089 0.2508 International_Tables_Vol_IV_Table_2.2B
'S ' 0.1246 0.1234 6.9053 1.4679 5.2034 22.2151 1.4379 0.2536 1.5863 56.1720 0.8669 International_Tables_Vol_IV_Table_2.2B

loop_
_geom_angle_atom_site_label_1
_geom_angle_site_symmetry_1
_geom_angle_atom_site_label_2
_geom_angle_site_symmetry_2
_geom_angle_atom_site_label_3
_geom_angle_site_symmetry_3
_geom_angle
_geom_angle_publ_flag
O1 . S1 . C1 . 105.66(7) yes
O1 . S1 . C5 . 108.85(7) yes
C1 . S1 . C5 . 101.36(6) yes
S1 . C1 . C2 . 109.64(10) yes
S1 . C1 . C3 . 103.15(10) yes
C2 . C1 . C3 . 110.64(12) yes
S1 . C1 . C4 . 110.61(10) yes
C2 . C1 . C4 . 111.55(12) yes
C3 . C1 . C4 . 110.95(12) yes
C1 . C2 . H21 . 109.467 no
C1 . C2 . H22 . 109.467 no
H21 . C2 . H22 . 109.476 no
C1 . C2 . H23 . 109.467 no
H21 . C2 . H23 . 109.476 no
H22 . C2 . H23 . 109.476 no
C1 . C3 . H31 . 109.467 no
C1 . C3 . H32 . 109.467 no
H31 . C3 . H32 . 109.476 no
C1 . C3 . H33 . 109.467 no
H31 . C3 . H33 . 109.476 no
H32 . C3 . H33 . 109.476 no
C1 . C4 . H41 . 109.467 no
C1 . C4 . H42 . 109.467 no
H41 . C4 . H42 . 109.476 no
C1 . C4 . H43 . 109.467 no
H41 . C4 . H43 . 109.476 no
H42 . C4 . H43 . 109.476 no
S1 . C5 . C6 . 114.81(10) yes
S1 . C5 . C10 . 124.77(11) yes
C6 . C5 . C10 . 120.17(13) yes
C5 . C6 . C7 . 120.88(14) yes
C5 . C6 . O3 . 115.86(13) yes
C7 . C6 . O3 . 123.26(13) yes
C6 . C7 . C8 . 118.37(14) yes
C6 . C7 . H71 . 120.814 no
C8 . C7 . H71 . 120.814 no
C7 . C8 . C9 . 121.13(14) yes
C7 . C8 . H81 . 119.434 no
C9 . C8 . H81 . 119.434 no
C8 . C9 . C10 . 121.18(14) yes
C8 . C9 . H91 . 119.411 no
C10 . C9 . H91 . 119.411 no
C5 . C10 . C9 . 118.06(14) yes
C5 . C10 . C11 . 124.74(14) yes
C9 . C10 . C11 . 117.08(14) yes
C10 . C11 . H111 . 109.467 no
C10 . C11 . H112 . 109.467 no
H111 . C11 . H112 . 109.476 no
C10 . C11 . H113 . 109.467 no
H111 . C11 . H113 . 109.476 no
H112 . C11 . H113 . 109.476 no
C6 . O3 . C12 . 117.34(13) yes
O3 . C12 . H121 . 109.467 no
O3 . C12 . H122 . 109.467 no
H121 . C12 . H122 . 109.476 no
O3 . C12 . H123 . 109.467 no
H121 . C12 . H123 . 109.476 no
H122 . C12 . H123 . 109.476 no

loop_
_geom_bond_atom_site_label_1
_geom_bond_site_symmetry_1
_geom_bond_atom_site_label_2
_geom_bond_site_symmetry_2
_geom_bond_distance
_geom_bond_publ_flag
S1 . O1 . 1.4965(11) yes
S1 . C1 . 1.8642(14) yes
S1 . C5 . 1.8065(14) yes
C1 . C2 . 1.5255(19) yes
C1 . C3 . 1.531(2) yes
C1 . C4 . 1.525(2) yes
C2 . H21 . 1.000 no
C2 . H22 . 1.000 no
C2 . H23 . 1.000 no
C3 . H31 . 1.000 no
C3 . H32 . 1.000 no
C3 . H33 . 1.000 no
C4 . H41 . 1.000 no
C4 . H42 . 1.000 no
C4 . H43 . 1.000 no
C5 . C6 . 1.407(2) yes
C5 . C10 . 1.402(2) yes
C6 . C7 . 1.394(2) yes
C6 . O3 . 1.3662(18) yes
C7 . C8 . 1.390(2) yes
C7 . H71 . 1.000 no
C8 . C9 . 1.386(2) yes
C8 . H81 . 1.000 no
C9 . C10 . 1.399(2) yes
C9 . H91 . 1.000 no
C10 . C11 . 1.512(2) yes
C11 . H111 . 1.000 no
C11 . H112 . 1.000 no
C11 . H113 . 1.000 no
O3 . C12 . 1.431(2) yes
C12 . H121 . 1.000 no
C12 . H122 . 1.000 no
C12 . H123 . 1.000 no

loop_
_cod_related_entry_id
_cod_related_entry_database
_cod_related_entry_code
1 ChemSpider 21118517
